data_4000665
_journal_name_full 'Chemistry of Materials'
_journal_paper_doi 10.1021/cm051874t
_journal_year 2005
_chemical_formula_moiety 'C16 H14 S2'
_chemical_formula_sum 'C16 H14 S2'
_chemical_formula_weight 270.39
_chemical_melting_point 163
_chemical_name_common 9,10-Bis(methylthio)anthracene
_space_group_IT_number 2
_symmetry_cell_setting triclinic
_symmetry_space_group_name_Hall '-P 1'
_symmetry_space_group_name_H-M 'P -1'
_cell_angle_alpha 74.066(5)
_cell_angle_beta 73.691(4)
_cell_angle_gamma 89.762(5)
_cell_formula_units_Z 1
_cell_length_a 5.1950(18)
_cell_length_b 7.458(3)
_cell_length_c 9.002(3)
_cell_measurement_temperature 173
_cell_volume 320.87(19)
_diffrn_ambient_temperature 173
_exptl_crystal_density_diffrn 1.399
_cod_depositor_comments
;
The following automatic conversions were performed:
'_symmetry_cell_setting' value 'Triclinic' changed to 'triclinic'
according to '/home/saulius/struct/CIF-dictionaries/cif_core.dic'
dictionary named 'cif_core.dic' version 2.4.1 from 2010-06-29.

Automatic conversion script
Id: cif_fix_enum 1527 2010-12-29 10:47:43Z saulius 
;
_cod_database_code 4000665

loop_
_symmetry_equiv_pos_as_xyz
'x, y, z'
'-x, -y, -z'

loop_
_atom_site_label
_atom_site_type_symbol
_atom_site_fract_x
_atom_site_fract_y
_atom_site_fract_z
_atom_site_U_iso_or_equiv
_atom_site_adp_type
_atom_site_occupancy
_atom_site_symmetry_multiplicity
_atom_site_calc_flag
_atom_site_refinement_flags
_atom_site_disorder_assembly
_atom_site_disorder_group
S1 S 0.19413(10) 0.17239(7) 0.31644(5) 0.0304(3) Uani 1 1 d . . .
C2 C 0.3008(4) 0.3729(3) -0.0052(2) 0.0237(4) Uani 1 1 d . . .
C7 C 0.4375(4) 0.5204(3) -0.1472(2) 0.0242(5) Uani 1 1 d . . .
C1 C 0.3656(4) 0.3541(3) 0.1400(2) 0.0250(5) Uani 1 1 d . . .
C5 C 0.1745(5) 0.4148(3) -0.2979(3) 0.0357(6) Uani 1 1 d . . .
H5 H 0.1315 0.4276 -0.3960 0.043 Uiso 1 1 calc R . .
C4 C 0.0385(5) 0.2712(3) -0.1584(3) 0.0353(5) Uani 1 1 d . . .
H4 H -0.0961 0.1887 -0.1628 0.042 Uiso 1 1 calc R . .
C6 C 0.3668(5) 0.5355(3) -0.2934(2) 0.0299(5) Uani 1 1 d . . .
H6 H 0.4557 0.6313 -0.3886 0.036 Uiso 1 1 calc R . .
C3 C 0.1000(4) 0.2506(3) -0.0173(3) 0.0295(5) Uani 1 1 d . . .
H3 H 0.0075 0.1528 0.0754 0.035 Uiso 1 1 calc R . .
C8 C 0.4349(5) -0.0037(3) 0.3074(3) 0.0339(5) Uani 1 1 d . . .
H8A H 0.4855 -0.0221 0.1996 0.051 Uiso 1 1 calc R . .
H8B H 0.3541 -0.1217 0.3882 0.051 Uiso 1 1 calc R . .
H8C H 0.5955 0.0377 0.3296 0.051 Uiso 1 1 calc R . .

loop_
_atom_site_aniso_label
_atom_site_aniso_U_11
_atom_site_aniso_U_22
_atom_site_aniso_U_33
_atom_site_aniso_U_23
_atom_site_aniso_U_13
_atom_site_aniso_U_12
S1 0.0303(4) 0.0244(4) 0.0237(4) 0.0050(3) 0.0007(2) 0.0030(2)
C2 0.0260(10) 0.0178(9) 0.0233(10) -0.0041(8) -0.0025(8) 0.0058(8)
C7 0.0275(10) 0.0205(9) 0.0204(9) -0.0024(8) -0.0038(8) 0.0066(8)
C1 0.0291(10) 0.0187(9) 0.0206(9) -0.0001(7) -0.0023(8) 0.0055(8)
C5 0.0436(13) 0.0402(13) 0.0299(11) -0.0150(10) -0.0162(10) 0.0136(11)
C4 0.0350(12) 0.0327(12) 0.0445(13) -0.0174(10) -0.0151(10) 0.0063(9)
C6 0.0348(11) 0.0308(11) 0.0225(10) -0.0058(9) -0.0079(8) 0.0109(9)
C3 0.0294(10) 0.0220(10) 0.0349(11) -0.0072(9) -0.0068(8) 0.0061(8)
C8 0.0369(11) 0.0236(10) 0.0342(11) 0.0022(9) -0.0093(9) 0.0063(9)

loop_
_geom_bond_atom_site_label_1
_geom_bond_atom_site_label_2
_geom_bond_distance
_geom_bond_site_symmetry_2
_geom_bond_publ_flag
S1 C1 1.785(2) . ?
S1 C8 1.812(2) . ?
C2 C1 1.410(3) . ?
C2 C3 1.435(3) . ?
C2 C7 1.439(3) . ?
C7 C1 1.416(3) 2_665 ?
C7 C6 1.439(3) . ?
C1 C7 1.416(3) 2_665 ?
C5 C6 1.364(3) . ?
C5 C4 1.412(3) . ?
C5 H5 0.9500 . ?
C4 C3 1.363(3) . ?
C4 H4 0.9500 . ?
C6 H6 0.9500 . ?
C3 H3 0.9500 . ?
C8 H8A 0.9800 . ?
C8 H8B 0.9800 . ?
C8 H8C 0.9800 . ?
